data_7051028
loop_
_publ_author_name
'Marcial Moreno-Ma\~nas'
'Rosa M. Sebasti\'an'
'Adelina Vallribera'
'Juan F. Piniella'
'Angel \'Alvarez-Larena'
'Mar\'ia Luisa Jimeno'
'Jos\'e Elguero'

_publ_section_title
;
 Structure of chiral pyrazoles in the solid state and in solution
;
_journal_issue 2
_journal_name_full 'New J. Chem.'
_journal_page_first 329
_journal_page_last 335
_journal_paper_doi 10.1039/b005920j
_journal_volume 25
_journal_year 2001
_chemical_formula_sum 'C21 H21 N3 O2'
_chemical_formula_weight 347.41
_chemical_name_systematic
; 
(4S)-4-Benzyl-3-(4-benzyl-5-methyl-3-pyrazolyl)-1,3-oxazolidin-2-one
;
_space_group_IT_number 19
_symmetry_cell_setting orthorhombic
_symmetry_space_group_name_Hall 'P 2ac 2ab'
_symmetry_space_group_name_H-M 'P 21 21 21'
_atom_sites_solution_hydrogens geom
_atom_sites_solution_primary direct
_atom_sites_solution_secondary difmap
_audit_creation_method SHELXL-97
_cell_angle_alpha 90.00
_cell_angle_beta 90.00
_cell_angle_gamma 90.00
_cell_formula_units_Z 4
_cell_length_a 6.601(9)
_cell_length_b 14.743(4)
_cell_length_c 18.895(9)
_cell_measurement_reflns_used 25
_cell_measurement_temperature 293(2)
_cell_measurement_theta_max 12.43
_cell_measurement_theta_min 6.80
_cell_volume 1839(3)
_computing_cell_refinement 'CAD4 (Enraf-Nonius)'
_computing_data_collection 'CAD4 (Enraf-Nonius)'
_computing_structure_refinement 'SHELXL-97 (Sheldrick, 1997)'
_computing_structure_solution 'SHELXS-86 (Sheldrick, 1986)'
_diffrn_ambient_temperature 293(2)
_diffrn_measured_fraction_theta_full 0.857
_diffrn_measured_fraction_theta_max 0.857
_diffrn_measurement_device_type 'Enraf-Nonius CAD4'
_diffrn_measurement_method 'omega/2theta scan'
_diffrn_radiation_monochromator graphite
_diffrn_radiation_source 'fine-focus sealed tube'
_diffrn_radiation_type MoK\a
_diffrn_radiation_wavelength 0.71069
_diffrn_reflns_av_R_equivalents 0.0000
_diffrn_reflns_av_sigmaI/netI 0.0871
_diffrn_reflns_limit_h_max 7
_diffrn_reflns_limit_h_min 0
_diffrn_reflns_limit_k_max 17
_diffrn_reflns_limit_k_min 0
_diffrn_reflns_limit_l_max 22
_diffrn_reflns_limit_l_min 0
_diffrn_reflns_number 1613
_diffrn_reflns_theta_full 24.95
_diffrn_reflns_theta_max 24.95
_diffrn_reflns_theta_min 2.16
_diffrn_standards_decay_% 0
_diffrn_standards_interval_time 60
_diffrn_standards_number 3
_exptl_absorpt_coefficient_mu 0.082
_exptl_absorpt_correction_T_max 1.000
_exptl_absorpt_correction_T_min 1.000
_exptl_absorpt_correction_type none
_exptl_crystal_colour colourless
_exptl_crystal_density_diffrn 1.255
_exptl_crystal_density_meas ?
_exptl_crystal_density_method .
_exptl_crystal_description needle
_exptl_crystal_F_000 736
_exptl_crystal_size_max 1.08
_exptl_crystal_size_mid 0.14
_exptl_crystal_size_min 0.04
_refine_diff_density_max 0.110
_refine_diff_density_min -0.135
_refine_diff_density_rms 0.031
_refine_ls_abs_structure_details 'Flack H D (1983), Acta Cryst. A39, 876-881'
_refine_ls_abs_structure_Flack 3(3)
_refine_ls_extinction_method none
_refine_ls_goodness_of_fit_ref 0.886
_refine_ls_hydrogen_treatment mixed
_refine_ls_matrix_type full
_refine_ls_number_parameters 238
_refine_ls_number_reflns 1613
_refine_ls_number_restraints 12
_refine_ls_restrained_S_all 0.891
_refine_ls_R_factor_all 0.0800
_refine_ls_R_factor_gt 0.0463
_refine_ls_shift/su_max 0.001
_refine_ls_shift/su_mean 0.000
_refine_ls_structure_factor_coef Fsqd
_refine_ls_weighting_details 'w=1/[\s^2^(Fo^2^)+(0.0612P)^2^+0.0000P] where P=(Fo^2^+2Fc^2^)/3'
_refine_ls_weighting_scheme calc
_refine_ls_wR_factor_gt 0.0984
_refine_ls_wR_factor_ref 0.1022
_reflns_number_gt 1036
_reflns_number_total 1613
_reflns_threshold_expression >2sigma(I)
_cod_data_source_file b005920j.txt
_cod_data_source_block 3a
_cod_depositor_comments
;
The following automatic conversions were performed:

'_refine_ls_weighting_scheme' value 'calc
w=1/[\s^2^(Fo^2^)+(0.0612P)^2^+0.0000P] where P=(Fo^2^+2Fc^2^)/3' was
changed to 'calc'. New tag '_refine_ls_weighting_details' was
created. The value of the new tag was set to
'w=1/[\s^2^(Fo^2^)+(0.0612P)^2^+0.0000P] where P=(Fo^2^+2Fc^2^)/3'.

Automatic conversion script
Id: cif_fix_values 3143 2015-03-26 13:38:13Z robertas 
;
_cod_database_code 7051028

loop_
_symmetry_equiv_pos_as_xyz
'x, y, z'
'x+1/2, -y+1/2, -z'
'-x, y+1/2, -z+1/2'
'-x+1/2, -y, z+1/2'

loop_
_atom_site_label
_atom_site_type_symbol
_atom_site_fract_x
_atom_site_fract_y
_atom_site_fract_z
_atom_site_U_iso_or_equiv
_atom_site_adp_type
_atom_site_occupancy
_atom_site_calc_flag
_atom_site_refinement_flags
_atom_site_disorder_assembly
_atom_site_disorder_group
N1 N -0.0208(6) -1.0389(3) -0.7018(2) 0.0675(11) Uani 1 d . . .
H1 H -0.011(7) -1.097(3) -0.700(2) 0.081 Uiso 1 d . . .
N2 N 0.1178(6) -0.9988(2) -0.7442(2) 0.0628(9) Uani 1 d . . .
C3 C 0.0930(5) -0.9120(3) -0.72924(19) 0.0458(10) Uani 1 d . . .
C4 C -0.0535(6) -0.8948(3) -0.6776(2) 0.0477(10) Uani 1 d . . .
C5 C -0.1271(6) -0.9801(3) -0.6618(2) 0.0557(11) Uani 1 d . . .
C6 C -0.2913(7) -1.0095(3) -0.6121(3) 0.0778(14) Uani 1 d . . .
H6A H -0.3045 -1.0743 -0.6137 0.117 Uiso 1 calc R . .
H6B H -0.4171 -0.9820 -0.6259 0.117 Uiso 1 calc R . .
H6C H -0.2576 -0.9910 -0.5648 0.117 Uiso 1 calc R . .
N7 N 0.2166(4) -0.8469(2) -0.76295(16) 0.0450(8) Uani 1 d . . .
C8 C 0.1451(6) -0.7712(3) -0.7929(2) 0.0513(10) Uani 1 d . . .
O9 O 0.2981(4) -0.71396(18) -0.80938(15) 0.0569(7) Uani 1 d . . .
C10 C 0.4811(5) -0.7478(3) -0.7770(2) 0.0590(11) Uani 1 d . . .
H10A H 0.5100 -0.7155 -0.7335 0.071 Uiso 1 calc R . .
H10B H 0.5955 -0.7411 -0.8088 0.071 Uiso 1 calc R . .
C11 C 0.4399(5) -0.8472(2) -0.7622(2) 0.0490(9) Uani 1 d . . .
H11 H 0.4875 -0.8622 -0.7145 0.059 Uiso 1 calc R . .
O12 O -0.0307(4) -0.75020(19) -0.80511(16) 0.0644(8) Uani 1 d . . .
C13 C 0.5309(6) -0.9141(3) -0.8152(2) 0.0541(11) Uani 1 d . . .
H13A H 0.6773 -0.9093 -0.8133 0.065 Uiso 1 calc R . .
H13B H 0.4947 -0.9752 -0.8009 0.065 Uiso 1 calc R . .
C14 C 0.4638(6) -0.8999(3) -0.8896(2) 0.0532(10) Uani 1 d D . .
C15 C 0.2809(7) -0.9372(3) -0.9138(2) 0.0698(13) Uani 1 d D . .
H15 H 0.2013 -0.9717 -0.8834 0.084 Uiso 1 calc R . .
C16 C 0.2193(9) -0.9228(4) -0.9823(3) 0.0899(17) Uani 1 d D . .
H16 H 0.0992 -0.9489 -0.9980 0.108 Uiso 1 calc R . .
C17 C 0.3304(11) -0.8708(4) -1.0280(3) 0.104(2) Uani 1 d D . .
H17 H 0.2862 -0.8606 -1.0741 0.124 Uiso 1 calc R . .
C18 C 0.5082(11) -0.8342(4) -1.0043(3) 0.0997(19) Uani 1 d D . .
H18 H 0.5857 -0.7990 -1.0348 0.120 Uiso 1 calc R . .
C19 C 0.5745(8) -0.8484(3) -0.9366(3) 0.0767(13) Uani 1 d D . .
H19 H 0.6964 -0.8228 -0.9221 0.092 Uiso 1 calc R . .
C20 C -0.1101(6) -0.8066(3) -0.6450(2) 0.0526(10) Uani 1 d . . .
H20A H -0.2006 -0.8180 -0.6055 0.063 Uiso 1 calc R . .
H20B H -0.1836 -0.7708 -0.6795 0.063 Uiso 1 calc R . .
C21 C 0.0687(5) -0.7520(2) -0.61877(19) 0.0448(9) Uani 1 d D . .
C22 C 0.2308(5) -0.7945(3) -0.5850(2) 0.0547(10) Uani 1 d D . .
H22 H 0.2334 -0.8573 -0.5805 0.066 Uiso 1 calc R . .
C23 C 0.3878(6) -0.7426(4) -0.5582(2) 0.0705(13) Uani 1 d D . .
H23 H 0.4955 -0.7710 -0.5355 0.085 Uiso 1 calc R . .
C24 C 0.3870(8) -0.6503(4) -0.5645(3) 0.0913(18) Uani 1 d D . .
H24 H 0.4938 -0.6161 -0.5466 0.110 Uiso 1 calc R . .
C25 C 0.2253(10) -0.6083(3) -0.5977(3) 0.0895(17) Uani 1 d D . .
H25 H 0.2222 -0.5454 -0.6016 0.107 Uiso 1 calc R . .
C26 C 0.0689(7) -0.6596(3) -0.6248(2) 0.0656(11) Uani 1 d D . .
H26 H -0.0382 -0.6309 -0.6477 0.079 Uiso 1 calc R . .

loop_
_atom_site_aniso_label
_atom_site_aniso_U_11
_atom_site_aniso_U_22
_atom_site_aniso_U_33
_atom_site_aniso_U_23
_atom_site_aniso_U_13
_atom_site_aniso_U_12
N1 0.089(3) 0.0427(18) 0.070(2) -0.0036(19) 0.016(2) -0.017(2)
N2 0.074(2) 0.0462(17) 0.068(2) -0.0047(19) 0.015(2) -0.0066(19)
C3 0.045(2) 0.047(2) 0.046(2) 0.0009(18) -0.0037(18) -0.0072(18)
C4 0.040(2) 0.049(2) 0.054(2) -0.003(2) -0.005(2) -0.0049(19)
C5 0.053(2) 0.057(3) 0.057(3) 0.000(2) 0.004(2) -0.009(2)
C6 0.073(3) 0.079(3) 0.081(3) 0.003(3) 0.023(3) -0.016(3)
N7 0.0326(16) 0.0449(16) 0.058(2) 0.0013(17) 0.0007(15) -0.0007(14)
C8 0.049(2) 0.050(3) 0.055(3) -0.0019(19) 0.0012(19) 0.003(2)
O9 0.0400(14) 0.0503(15) 0.080(2) 0.0138(15) 0.0041(14) -0.0025(13)
C10 0.0322(18) 0.059(2) 0.086(3) -0.003(2) -0.003(2) -0.008(2)
C11 0.0328(18) 0.055(2) 0.059(3) 0.000(2) -0.0067(18) 0.0033(19)
O12 0.0308(13) 0.0743(18) 0.088(2) 0.0119(17) -0.0034(14) 0.0092(14)
C13 0.042(2) 0.051(3) 0.069(3) -0.002(2) -0.002(2) 0.0062(19)
C14 0.045(2) 0.051(2) 0.064(3) -0.003(2) 0.005(2) 0.011(2)
C15 0.063(3) 0.078(3) 0.068(3) -0.011(2) 0.000(3) -0.002(2)
C16 0.084(4) 0.112(5) 0.074(4) -0.017(3) -0.018(3) 0.014(3)
C17 0.136(6) 0.115(6) 0.060(4) 0.000(4) -0.012(4) 0.037(5)
C18 0.129(5) 0.092(4) 0.077(4) 0.015(3) 0.030(4) 0.010(4)
C19 0.080(3) 0.075(3) 0.075(4) 0.002(3) 0.016(3) 0.001(3)
C20 0.037(2) 0.060(2) 0.061(2) -0.004(2) 0.0005(18) -0.0004(19)
C21 0.0403(18) 0.050(2) 0.044(2) -0.0055(19) 0.0049(18) -0.0024(19)
C22 0.047(2) 0.064(3) 0.053(2) -0.008(2) 0.001(2) 0.004(2)
C23 0.052(2) 0.101(4) 0.059(3) -0.016(3) -0.005(2) -0.001(3)
C24 0.073(4) 0.115(5) 0.086(4) -0.022(4) 0.001(3) -0.037(4)
C25 0.117(5) 0.065(3) 0.087(4) -0.002(3) 0.008(4) -0.036(3)
C26 0.076(3) 0.054(3) 0.066(3) 0.003(2) 0.001(3) -0.004(3)

loop_
_atom_type_symbol
_atom_type_description
_atom_type_scat_dispersion_real
_atom_type_scat_dispersion_imag
_atom_type_scat_source
C C 0.0033 0.0016 'International Tables Vol C Tables 4.2.6.8 and 6.1.1.4'
H H 0.0000 0.0000 'International Tables Vol C Tables 4.2.6.8 and 6.1.1.4'
N N 0.0061 0.0033 'International Tables Vol C Tables 4.2.6.8 and 6.1.1.4'
O O 0.0106 0.0060 'International Tables Vol C Tables 4.2.6.8 and 6.1.1.4'

loop_
_geom_angle_atom_site_label_1
_geom_angle_atom_site_label_2
_geom_angle_atom_site_label_3
_geom_angle
_geom_angle_site_symmetry_1
_geom_angle_site_symmetry_3
_geom_angle_publ_flag
C5 N1 N2 113.8(3) . . ?
C3 N2 N1 102.3(3) . . ?
N2 C3 C4 114.3(3) . . ?
N2 C3 N7 119.4(3) . . ?
C4 C3 N7 126.3(3) . . ?
C5 C4 C3 103.2(3) . . ?
C5 C4 C20 128.2(4) . . ?
C3 C4 C20 128.5(3) . . ?
N1 C5 C4 106.4(4) . . ?
N1 C5 C6 122.8(4) . . ?
C4 C5 C6 130.8(4) . . ?
C8 N7 C3 123.7(3) . . ?
C8 N7 C11 111.1(3) . . ?
C3 N7 C11 124.8(3) . . ?
O12 C8 N7 128.8(4) . . ?
O12 C8 O9 120.4(4) . . ?
N7 C8 O9 110.8(3) . . ?
C8 O9 C10 108.1(3) . . ?
O9 C10 C11 105.2(3) . . ?
N7 C11 C10 100.0(3) . . ?
N7 C11 C13 112.9(3) . . ?
C10 C11 C13 115.6(4) . . ?
C14 C13 C11 114.2(3) . . ?
C19 C14 C15 117.4(4) . . ?
C19 C14 C13 122.0(4) . . ?
C15 C14 C13 120.6(4) . . ?
C16 C15 C14 120.1(5) . . ?
C17 C16 C15 121.5(5) . . ?
C18 C17 C16 118.3(5) . . ?
C17 C18 C19 121.4(6) . . ?
C18 C19 C14 121.2(5) . . ?
C4 C20 C21 113.9(3) . . ?
C26 C21 C22 119.0(4) . . ?
C26 C21 C20 120.3(4) . . ?
C22 C21 C20 120.6(3) . . ?
C23 C22 C21 119.6(4) . . ?
C24 C23 C22 121.0(5) . . ?
C23 C24 C25 119.2(5) . . ?
C26 C25 C24 120.0(5) . . ?
C21 C26 C25 121.1(5) . . ?

loop_
_geom_bond_atom_site_label_1
_geom_bond_atom_site_label_2
_geom_bond_distance
_geom_bond_site_symmetry_2
_geom_bond_publ_flag
N1 C5 1.348(5) . ?
N1 N2 1.352(5) . ?
N2 C3 1.321(4) . ?
C3 C4 1.397(5) . ?
C3 N7 1.412(5) . ?
C4 C5 1.381(5) . ?
C4 C20 1.486(5) . ?
C5 C6 1.498(6) . ?
N7 C8 1.337(5) . ?
N7 C11 1.474(5) . ?
C8 O12 1.223(5) . ?
C8 O9 1.353(5) . ?
O9 C10 1.443(4) . ?
C10 C11 1.516(5) . ?
C11 C13 1.528(6) . ?
C13 C14 1.488(6) . ?
C14 C19 1.379(6) . ?
C14 C15 1.404(5) . ?
C15 C16 1.373(6) . ?
C16 C17 1.368(7) . ?
C17 C18 1.367(7) . ?
C18 C19 1.367(6) . ?
C20 C21 1.512(5) . ?
C21 C26 1.367(5) . ?
C21 C22 1.395(5) . ?
C22 C23 1.384(5) . ?
C23 C24 1.366(6) . ?
C24 C25 1.384(7) . ?
C25 C26 1.379(6) . ?

loop_
_cod_related_entry_id
_cod_related_entry_database
_cod_related_entry_code
1 ChemSpider 21189680
